data_1571854
loop_
_publ_author_name
'Carroll, Robert C.'
'Coles, Simon J.'

_publ_section_title
;
 Statistical optimization of guest uptake in crystalline sponges: grading
 structural outcomes.
;
_journal_coeditor_code LT5068
_journal_issue 4
_journal_name_full IUCrJ
_journal_paper_doi 10.1107/S2052252524004871
_journal_volume 11
_journal_year 2024
_chemical_formula_moiety 'C36 H24 I6 N12 Zn3'
_chemical_formula_sum 'C36 H24 I6 N12 Zn3'
_chemical_formula_weight 1582.18
_chemical_name_systematic catena-[bis(mu-2,4,6-tri(pyridin-4-yl)-1,3,5-triazine)-hexaiodo-tri-zinc
_space_group_crystal_system monoclinic
_space_group_IT_number 15
_space_group_name_Hall '-C 2yc'
_space_group_name_H-M_alt 'C 1 2/c 1'
_atom_sites_solution_hydrogens geom
_atom_sites_solution_primary dual
_audit_creation_date 2024-01-26
_audit_creation_method
;
Olex2 1.5-alpha
(compiled 2023.11.24 svn.r209d9fb2 for OlexSys, GUI svn.r6869)
;
_cell_angle_alpha 90
_cell_angle_beta 100.709(4)
_cell_angle_gamma 90
_cell_formula_units_Z 8
_cell_length_a 34.4156(9)
_cell_length_b 15.0804(3)
_cell_length_c 30.0607(16)
_cell_measurement_reflns_used 8194
_cell_measurement_temperature 100.00(10)
_cell_measurement_theta_max 74.1470
_cell_measurement_theta_min 2.5940
_cell_volume 15329.8(10)
_computing_cell_refinement 'CrysAlisPro 1.171.42.72a (Rigaku OD, 2022)'
_computing_data_collection 'CrysAlisPro 1.171.42.72a (Rigaku OD, 2022)'
_computing_data_reduction 'CrysAlisPro 1.171.42.72a (Rigaku OD, 2022)'
_computing_molecular_graphics 'Olex2 1.5-alpha (Dolomanov et al., 2009)'
_computing_publication_material 'Olex2 1.5-alpha (Dolomanov et al., 2009)'
_computing_structure_refinement 'SHELXL 2016/6 (Sheldrick, 2015)'
_computing_structure_solution 'SHELXT 2014/5 (Sheldrick, 2014)'
_diffrn_ambient_environment N~2~
_diffrn_ambient_temperature 100.00(10)
_diffrn_detector 'hybrid pixel array detector'
_diffrn_detector_area_resol_mean 10
_diffrn_detector_dtime 0.000
_diffrn_detector_type 'Rigaku, HyPix Arc-100'
_diffrn_measured_fraction_theta_full 0.995
_diffrn_measured_fraction_theta_max 0.994
_diffrn_measurement_details
;
List of Runs (angles in degrees, time in seconds):

  # Type    Start    End  Width  t~exp~   \w     \q     \k     \f   Frames
--------------------------------------------------------------------------
  1  \w   -106.00 -37.00   0.50    4.00    -- -103.00 112.00 -53.00  138
  2  \w   -150.00-125.00   0.50    4.00    -- -103.00-112.00-145.00   50
  3  \w    -65.00 -40.00   0.50    4.00    -- -103.00  61.00 150.00   50
  4  \w   -116.00 -90.00   0.50    4.00    -- -103.00 -45.00-150.00   52
  5  \w   -172.00-136.00   0.50    4.00    -- -103.00 -45.00-150.00   72
  6  \w    -62.00 -33.00   0.50    4.00    -- -103.00  61.00 -30.00   58
  7  \w   -173.00 -94.00   0.50    4.00    -- -103.00 -30.00 120.00  158
  8  \w    -58.00 -33.00   0.50    4.00    -- -103.00  61.00 120.00   50
  9  \w     67.00  94.00   0.50    4.00    --  101.75-112.00-145.00   54
 10  \w     90.00 135.00   0.50    4.00    --  101.75 112.00 -53.00   90
 11  \w     29.00 106.00   0.50    4.00    --  101.75 -94.00-150.00  154
 12  \w     33.00  65.00   0.50    4.00    --  101.75-125.00  60.00   64
 13  \w    140.00 166.00   0.50    4.00    --  101.75  61.00 -90.00   52
 14  \w     30.00  65.00   0.50    4.00    --  101.75 -61.00-150.00   70
 15  \w     85.00 134.00   0.50    4.00    --  101.75  61.00 -90.00   98
 16  \w     38.00  69.00   0.50    4.00    --  101.75 -61.00-120.00   62
 17  \w     63.00 106.00   0.50    4.00    --  101.75 -94.00-120.00   86
 18  \w     43.00  69.00   0.50    4.00    --  101.75 -61.00 -90.00   52
 19  \w     29.00  65.00   0.50    4.00    --  101.75 -61.00   0.00   72
 20  \w     77.00 110.00   0.50    4.00    --  101.75-125.00  60.00   66
 21  \w     34.00  65.00   0.50    4.00    --  101.75 -61.00  60.00   62
 22  \w     93.00 146.00   0.50    4.00    --  101.75 125.00  60.00  106
 23  \w    -83.00 -12.00   0.50    1.00    --  -46.26 112.00 -53.00  142
 24  \w     26.00  61.00   0.50    1.00    --   46.26-112.00-145.00   70
 25  \w     -6.00  29.00   0.50    1.00    --  -46.26  19.00-150.00   70
 26  \w   -117.00 -24.00   0.50    1.00    --  -46.26 -77.00-150.00  186
 27  \w    -22.00  24.00   0.50    1.00    --  -46.26  19.00 -60.00   92
;
_diffrn_measurement_device 'four-circle diffractometer'
_diffrn_measurement_device_details 'Rigaku, UG2 \k goniometer'
_diffrn_measurement_device_type
; Rigaku 007HF diffractometer equipped with Arc)Sec VHF Varimax confocal 
mirrors and a UG2 goniometer and HyPix Arc-100 detector
;
_diffrn_measurement_method 'profile data from \w-scans'
_diffrn_measurement_specimen_support 'MiTeGen loops'
_diffrn_orient_matrix_type 'CrysAlisPro convention (1999,Acta A55,543-557)'
_diffrn_orient_matrix_UB_11 0.0015512000
_diffrn_orient_matrix_UB_12 -0.0164678000
_diffrn_orient_matrix_UB_13 -0.0501930000
_diffrn_orient_matrix_UB_21 0.0084093000
_diffrn_orient_matrix_UB_22 -0.0989764000
_diffrn_orient_matrix_UB_23 0.0102544000
_diffrn_orient_matrix_UB_31 -0.0447689000
_diffrn_orient_matrix_UB_32 -0.0191551000
_diffrn_orient_matrix_UB_33 -0.0097082000
_diffrn_radiation_collimation 0.3
_diffrn_radiation_monochromator 'Arc)Sec VHF Varimax focusing mirrors'
_diffrn_radiation_probe x-ray
_diffrn_radiation_type 'Cu K\a'
_diffrn_radiation_wavelength 1.54184
_diffrn_reflns_av_R_equivalents 0.0507
_diffrn_reflns_av_unetI/netI 0.0437
_diffrn_reflns_Laue_measured_fraction_full 0.995
_diffrn_reflns_Laue_measured_fraction_max 0.994
_diffrn_reflns_limit_h_max 35
_diffrn_reflns_limit_h_min -41
_diffrn_reflns_limit_k_max 17
_diffrn_reflns_limit_k_min -18
_diffrn_reflns_limit_l_max 36
_diffrn_reflns_limit_l_min -36
_diffrn_reflns_number 53521
_diffrn_reflns_point_group_measured_fraction_full 0.995
_diffrn_reflns_point_group_measured_fraction_max 0.994
_diffrn_reflns_theta_full 67.684
_diffrn_reflns_theta_max 68.243
_diffrn_reflns_theta_min 2.613
_diffrn_source 'Rotating anode'
_diffrn_source_current 30.0
_diffrn_source_power 1.2
_diffrn_source_target Cu
_diffrn_source_type 'Rigaku 007 HF'
_diffrn_source_voltage 40.0
_exptl_absorpt_coefficient_mu 20.269
_exptl_absorpt_correction_T_max 0.425
_exptl_absorpt_correction_T_min 0.116
_exptl_absorpt_correction_type analytical
_exptl_absorpt_process_details
;
CrysAlisPro 1.171.42.72a (Rigaku Oxford Diffraction, 2022)
Analytical numeric absorption correction using a multifaceted crystal
model based on expressions derived by R.C. Clark & J.S. Reid.
(Clark, R. C. & Reid, J. S. (1995). Acta Cryst. A51, 887-897)
Empirical absorption correction using spherical harmonics,
implemented in SCALE3 ABSPACK scaling algorithm.
;
_exptl_crystal_colour colourless
_exptl_crystal_colour_primary colourless
_exptl_crystal_density_diffrn 1.371
_exptl_crystal_description block
_exptl_crystal_F_000 5856
_exptl_crystal_size_max 0.16
_exptl_crystal_size_mid 0.11
_exptl_crystal_size_min 0.06
_refine_diff_density_max 1.781
_refine_diff_density_min -0.980
_refine_diff_density_rms 0.146
_refine_ls_extinction_method none
_refine_ls_goodness_of_fit_ref 1.087
_refine_ls_hydrogen_treatment constr
_refine_ls_matrix_type full
_refine_ls_number_parameters 616
_refine_ls_number_reflns 13960
_refine_ls_number_restraints 22
_refine_ls_restrained_S_all 1.094
_refine_ls_R_factor_all 0.1041
_refine_ls_R_factor_gt 0.0864
_refine_ls_shift/su_max 0.000
_refine_ls_shift/su_mean 0.000
_refine_ls_structure_factor_coef Fsqd
_refine_ls_weighting_details 'w=1/[\s^2^(Fo^2^)+(0.1966P)^2^] where P=(Fo^2^+2Fc^2^)/3'
_refine_ls_weighting_scheme calc
_refine_ls_wR_factor_gt 0.2709
_refine_ls_wR_factor_ref 0.2890
_reflns_Friedel_coverage 0.000
_reflns_number_gt 9409
_reflns_number_total 13960
_reflns_threshold_expression 'I > 2\s(I)'
_cod_data_source_file lt5068.cif
_cod_data_source_block 25_10_24c
_cod_database_code 1571854
_shelx_shelxl_version_number 2016/6
_chemical_oxdiff_formula '(Zn3 I6 N12 H24 C36) (C15 H16 O3)2 (C6 H12)2'
_chemical_oxdiff_usercomment 9300-04
_shelx_space_group_comment
;
The symmetry employed for this shelxl refinement is uniquely defined
by the following loop, which should always be used as a source of
symmetry information in preference to the above space-group names.
They are only intended as comments.
;
_shelx_estimated_absorpt_t_max 0.376
_shelx_estimated_absorpt_t_min 0.140
_olex2_refinement_description
;
1. Fixed Uiso
 At 1.2 times of:
  All C(H) groups
2. Restrained distances
 I401-Zn41 \\sim I301-Zn31
 with sigma of 0.02
 I402-Zn41 \\sim I302-Zn31
 with sigma of 0.02
 Zn41-N301 \\sim Zn31-N301
 with sigma of 0.02
 I401-I402 \\sim I301-I302
 with sigma of 0.04
 I401-N301 \\sim I301-N301
 with sigma of 0.04
 I402-N301 \\sim I302-N301
 with sigma of 0.04
 I404-Zn42 \\sim I304-Zn32
 with sigma of 0.02
 I403-Zn42 \\sim I303-Zn32
 with sigma of 0.02
 Zn42-N305 \\sim Zn32-N305
 with sigma of 0.02
 I404-I403 \\sim I304-I303
 with sigma of 0.04
 I404-N305 \\sim I304-N305
 with sigma of 0.04
 I403-N305 \\sim I303-N305
 with sigma of 0.04
 I305-Zn33 \\sim I405-Zn43
 with sigma of 0.02
 I306-Zn33 \\sim I406-Zn43
 with sigma of 0.02
 Zn33-N306 \\sim Zn43-N306
 with sigma of 0.02
 Zn33-N307 \\sim Zn43-N307
 with sigma of 0.02
 I305-I306 \\sim I405-I406
 with sigma of 0.04
 I305-N306 \\sim I405-N306
 with sigma of 0.04
 I305-N307 \\sim I405-N307
 with sigma of 0.04
 I306-N306 \\sim I406-N306
 with sigma of 0.04
 I306-N307 \\sim I406-N307
 with sigma of 0.04
3. Others
 1*[Sof(I401)+Sof(I402)+Sof(Zn41)]+1*[Sof(I302)+Sof(Zn31)+Sof(I301)]+1*
 [Sof(I502)+Sof(I501)+Sof(Zn51)]=1 with esd of 0.00001
 Sof(I401)=Sof(I402)=Sof(Zn41)=FVAR(1)
 Sof(I302)=Sof(Zn31)=Sof(I301)=FVAR(2)
 Sof(I502)=Sof(I501)=Sof(Zn51)=FVAR(3)
 Fixed Sof: I404(0.28968) I403(0.28968) I305(0.55511) Zn42(0.28968)
 I306(0.55511) Zn33(0.55511) Zn32(0.68587) I303(0.68587) I304(0.68587)
 I504(0.02445) I503(0.02445) Zn52(0.02445) I405(0.44489) Zn43(0.44489)
 I406(0.44489)
 Fixed Uiso: I502(0.08) I501(0.08) Zn51(0.08) I504(0.08) I503(0.08) Zn52(0.08)
4.a Aromatic/amide H refined with riding coordinates:
 C313(H313), C312(H312), C332(H332), C317(H317), C311(H311), C319(H319),
 C310(H310), C333(H333), C322(H322), C336(H336), C318(H318), C320(H320),
 C323(H323), C305(H305), C328(H328), C329(H329), C301(H301), C330(H330),
 C304(H304), C331(H331), C335(H335), C302(H302), C315(H315), C314(H314)
;
_smtbx_masks_void_probe_radius 1.2
_smtbx_masks_void_truncation_radius 1.2
_olex2_date_sample_data_collection 2023-04-19
_olex2_date_sample_submission 2023-04-19
_olex2_submission_original_sample_id 25_10_24c
_olex2_submission_special_instructions 'No special instructions were received'
_oxdiff_exptl_absorpt_empirical_details
;
Empirical correction (ABSPACK) includes:
- Absorption correction using spherical harmonics
- Frame scaling
- Detector area scaling
- B-factor correction
;
_oxdiff_exptl_absorpt_empirical_full_max 3.462
_oxdiff_exptl_absorpt_empirical_full_min 0.454

loop_
_space_group_symop_operation_xyz
'x, y, z'
'-x, y, -z+1/2'
'x+1/2, y+1/2, z'
'-x+1/2, y+1/2, -z+1/2'
'-x, -y, -z'
'x, -y, z-1/2'
'-x+1/2, -y+1/2, -z'
'x+1/2, -y+1/2, z-1/2'

loop_
_atom_site_label
_atom_site_type_symbol
_atom_site_fract_x
_atom_site_fract_y
_atom_site_fract_z
_atom_site_U_iso_or_equiv
_atom_site_adp_type
_atom_site_occupancy
_atom_site_site_symmetry_order
_atom_site_calc_flag
_atom_site_refinement_flags_posn
_atom_site_refinement_flags_adp
_atom_site_refinement_flags_occupancy
_atom_site_disorder_assembly
_atom_site_disorder_group
I404 I 0.3783(2) -0.2265(4) 0.4385(3) 0.185(5) Uani 0.2897 1 d D . P A 1
I403 I 0.4803(3) -0.1456(6) 0.3681(3) 0.239(6) Uani 0.2897 1 d D . P A 1
I305 I 0.61939(12) 0.7369(2) 0.5745(2) 0.175(2) Uani 0.5551 1 d D . P B 1
Zn42 Zn 0.4198(4) -0.1169(8) 0.4026(4) 0.176(8) Uani 0.2897 1 d D . P A 1
I306 I 0.6584(2) 0.5528(6) 0.4705(2) 0.184(2) Uani 0.5551 1 d D . P B 1
I401 I 0.37620(10) 0.34296(17) 0.80724(9) 0.1093(9) Uani 0.418(3) 1 d D . P C 1
I402 I 0.27042(10) 0.2659(2) 0.70806(14) 0.1194(9) Uani 0.418(3) 1 d D . P C 1
Zn33 Zn 0.6342(3) 0.5839(6) 0.5417(3) 0.144(4) Uani 0.5551 1 d D . P B 1
Zn41 Zn 0.33087(17) 0.3615(4) 0.73155(18) 0.0862(12) Uani 0.418(3) 1 d D . P C 1
N303 N 0.4295(2) 0.2226(5) 0.5604(3) 0.085(2) Uani 1 1 d . . . . .
N310 N 0.8183(2) 0.3198(4) 0.7499(3) 0.094(3) Uani 1 1 d . . . . .
N308 N 0.78109(19) 0.4470(4) 0.7246(3) 0.083(2) Uani 1 1 d . . . . .
N309 N 0.7669(2) 0.3106(4) 0.6859(3) 0.090(2) Uani 1 1 d . . . . .
N312 N 0.88014(19) 0.5501(4) 0.8592(3) 0.0780(19) Uani 1 1 d . . . . .
N302 N 0.4648(2) 0.3564(5) 0.5828(3) 0.088(2) Uani 1 1 d . . . . .
N305 N 0.4373(2) -0.0226(5) 0.4521(3) 0.090(2) Uani 1 1 d D . . . .
N304 N 0.4822(2) 0.2682(4) 0.5255(2) 0.083(2) Uani 1 1 d . . . . .
N306 N 0.5830(3) 0.5140(6) 0.5468(4) 0.105(3) Uani 1 1 d D . . . .
C309 C 0.4509(2) 0.1285(5) 0.5038(3) 0.071(2) Uani 1 1 d . . . . .
C316 C 0.5195(3) 0.4011(5) 0.5502(4) 0.086(3) Uani 1 1 d . . . . .
C326 C 0.8101(2) 0.4050(5) 0.7521(3) 0.075(2) Uani 1 1 d . . . . .
C306 C 0.4363(3) 0.2960(5) 0.5861(3) 0.083(3) Uani 1 1 d . . . . .
C313 C 0.4750(3) 0.1104(6) 0.4741(3) 0.085(3) Uani 1 1 d . . . . .
H313 H 0.496196 0.148896 0.471259 0.102 Uiso 1 1 calc R U . . .
N301 N 0.3584(5) 0.3435(6) 0.6769(5) 0.137(5) Uani 1 1 d D . . . .
C325 C 0.7951(2) 0.2754(5) 0.7164(4) 0.081(2) Uani 1 1 d . . . . .
C312 C 0.4680(2) 0.0351(6) 0.4483(3) 0.081(2) Uani 1 1 d . . . . .
H312 H 0.484579 0.021972 0.427205 0.097 Uiso 1 1 calc R U . . .
C327 C 0.8016(3) 0.1774(6) 0.7168(4) 0.096(3) Uani 1 1 d . . . . .
C324 C 0.7606(2) 0.3967(5) 0.6912(3) 0.085(3) Uani 1 1 d . . . . .
C308 C 0.4865(3) 0.3407(5) 0.5533(4) 0.080(3) Uani 1 1 d . . . . .
C332 C 0.8510(3) 0.5888(6) 0.8314(4) 0.091(3) Uani 1 1 d . . . . .
H332 H 0.846309 0.650075 0.835554 0.110 Uiso 1 1 calc R U . . .
N307 N 0.6734(3) 0.5283(5) 0.5967(4) 0.121(4) Uani 1 1 d D . . . .
C334 C 0.8340(2) 0.4554(5) 0.7903(4) 0.084(3) Uani 1 1 d . . . . .
N311 N 0.8137(4) -0.0022(5) 0.7205(5) 0.132(4) Uani 1 1 d . . . . .
C307 C 0.4538(3) 0.2126(6) 0.5322(4) 0.087(3) Uani 1 1 d . . . . .
C317 C 0.5362(3) 0.4086(7) 0.5126(4) 0.102(4) Uani 1 1 d . . . . .
H317 H 0.525711 0.373977 0.486729 0.122 Uiso 1 1 calc R U . . .
C321 C 0.7310(3) 0.4426(5) 0.6596(4) 0.093(3) Uani 1 1 d . . . . .
C303 C 0.4097(3) 0.3101(6) 0.6178(4) 0.095(3) Uani 1 1 d . . . . .
C311 C 0.4170(4) -0.0080(7) 0.4832(5) 0.108(4) Uani 1 1 d . . . . .
H311 H 0.398538 -0.051527 0.488679 0.129 Uiso 1 1 calc R U . . .
C319 C 0.6795(3) 0.4427(6) 0.5927(4) 0.110(4) Uani 1 1 d . . . . .
H319 H 0.664266 0.411458 0.568017 0.132 Uiso 1 1 calc R U . . .
C310 C 0.4211(4) 0.0712(8) 0.5100(4) 0.106(3) Uani 1 1 d . . . . .
H310 H 0.404267 0.083548 0.530870 0.128 Uiso 1 1 calc R U . . .
C333 C 0.8271(3) 0.5454(5) 0.7971(4) 0.106(4) Uani 1 1 d . . . . .
H333 H 0.806187 0.575694 0.778099 0.127 Uiso 1 1 calc R U . . .
C322 C 0.7246(3) 0.5322(6) 0.6610(5) 0.120(5) Uani 1 1 d . . . . .
H322 H 0.740062 0.567257 0.683959 0.144 Uiso 1 1 calc R U . . .
C336 C 0.8845(3) 0.4647(6) 0.8554(4) 0.113(4) Uani 1 1 d . . . . .
H336 H 0.904184 0.435626 0.876769 0.136 Uiso 1 1 calc R U . . .
C318 C 0.5677(3) 0.4646(7) 0.5105(4) 0.102(3) Uani 1 1 d . . . . .
H318 H 0.578435 0.468107 0.483668 0.122 Uiso 1 1 calc R U . . .
C320 C 0.7074(3) 0.3968(6) 0.6230(4) 0.110(4) Uani 1 1 d . . . . .
H320 H 0.710744 0.334840 0.619495 0.132 Uiso 1 1 calc R U . . .
C323 C 0.6955(3) 0.5717(7) 0.6289(5) 0.136(6) Uani 1 1 d . . . . .
H323 H 0.691539 0.633842 0.630755 0.163 Uiso 1 1 calc R U . . .
C305 C 0.3913(6) 0.3880(11) 0.6793(7) 0.147(6) Uani 1 1 d . . . . .
H305 H 0.396751 0.432383 0.702028 0.177 Uiso 1 1 calc R U . . .
C328 C 0.7777(4) 0.1227(6) 0.6869(6) 0.140(6) Uani 1 1 d . . . . .
H328 H 0.756134 0.145306 0.665569 0.168 Uiso 1 1 calc R U . . .
C329 C 0.7871(5) 0.0285(8) 0.6893(7) 0.137(5) Uani 1 1 d . . . . .
H329 H 0.773024 -0.010673 0.667246 0.165 Uiso 1 1 calc R U . D 4
C301 C 0.3504(5) 0.2812(10) 0.6460(6) 0.133(5) Uani 1 1 d . . . . .
H301 H 0.327627 0.245273 0.645003 0.160 Uiso 1 1 calc R U . . .
C330 C 0.8351(6) 0.0472(7) 0.7473(6) 0.161(8) Uani 1 1 d . . . . .
H330 H 0.856389 0.021205 0.767750 0.193 Uiso 1 1 calc R U . . .
C304 C 0.4185(5) 0.3763(11) 0.6519(6) 0.130(5) Uani 1 1 d . . . . .
H304 H 0.442045 0.410621 0.655501 0.156 Uiso 1 1 calc R U . . .
C331 C 0.8300(5) 0.1380(8) 0.7493(5) 0.128(5) Uani 1 1 d . . . . .
H331 H 0.845649 0.172407 0.772409 0.153 Uiso 1 1 calc R U . . .
C335 C 0.8616(3) 0.4139(7) 0.8215(5) 0.133(6) Uani 1 1 d . . . . .
H335 H 0.865297 0.351614 0.820200 0.160 Uiso 1 1 calc R U . . .
C302 C 0.3750(7) 0.2669(8) 0.6145(6) 0.146(6) Uani 1 1 d . . . . .
H302 H 0.367149 0.226036 0.590449 0.175 Uiso 1 1 calc R U . . .
C315 C 0.5350(4) 0.4544(11) 0.5871(6) 0.150(6) Uani 1 1 d . . . . .
H315 H 0.523552 0.456127 0.613562 0.180 Uiso 1 1 calc R U . . .
I302 I 0.25184(15) 0.2825(2) 0.6816(3) 0.231(3) Uani 0.554(3) 1 d D . P C 2
Zn31 Zn 0.3150(2) 0.3572(3) 0.7155(3) 0.161(3) Uani 0.554(3) 1 d D . P C 2
I301 I 0.3520(2) 0.3210(3) 0.7946(2) 0.252(3) Uani 0.554(3) 1 d D . P C 2
I502 I 0.2399(7) 0.300(2) 0.6467(8) 0.080 Uiso 0.0282(15) 1 d . U P C 3
I501 I 0.3173(6) 0.2929(16) 0.7764(8) 0.080 Uiso 0.0282(15) 1 d . U P C 3
Zn51 Zn 0.3008(16) 0.355(5) 0.6910(18) 0.080 Uiso 0.0282(15) 1 d . U P C 3
C314 C 0.5684(5) 0.5057(11) 0.5833(6) 0.147(6) Uani 1 1 d . . . . .
H314 H 0.581196 0.536512 0.609508 0.176 Uiso 1 1 calc R U . . .
Zn32 Zn 0.42079(7) -0.1243(2) 0.40583(8) 0.0654(7) Uani 0.6859 1 d D . P A 2
I303 I 0.47613(6) -0.15146(17) 0.36293(5) 0.0865(4) Uani 0.6859 1 d D . P A 2
I304 I 0.38439(5) -0.23807(13) 0.44458(8) 0.0881(4) Uani 0.6859 1 d D . P A 2
I504 I 0.3907(7) -0.2414(19) 0.4066(10) 0.080 Uiso 0.0244 1 d . U P A 3
I503 I 0.4771(14) -0.165(3) 0.3507(17) 0.080 Uiso 0.0244 1 d . U P A 3
Zn52 Zn 0.430(3) -0.107(7) 0.397(4) 0.080 Uiso 0.0244 1 d . U P A 3
I405 I 0.6104(2) 0.7417(4) 0.5951(3) 0.229(5) Uani 0.4449 1 d D . P B 2
Zn43 Zn 0.6296(3) 0.6013(6) 0.5538(4) 0.121(3) Uani 0.4449 1 d D . P B 2
I406 I 0.6512(3) 0.5912(7) 0.4798(4) 0.206(4) Uani 0.4449 1 d D . P B 2

loop_
_atom_site_aniso_label
_atom_site_aniso_U_11
_atom_site_aniso_U_22
_atom_site_aniso_U_33
_atom_site_aniso_U_23
_atom_site_aniso_U_13
_atom_site_aniso_U_12
I404 0.245(7) 0.054(2) 0.198(5) 0.021(2) -0.113(5) -0.049(3)
I403 0.256(8) 0.126(5) 0.273(9) -0.031(5) -0.115(6) 0.107(5)
I305 0.1393(16) 0.0464(11) 0.274(4) 0.0157(14) -0.130(3) -0.0055(10)
Zn42 0.171(10) 0.040(5) 0.257(13) -0.006(5) -0.120(9) 0.018(5)
I306 0.111(3) 0.229(6) 0.185(3) 0.121(3) -0.0403(19) -0.035(3)
I401 0.168(2) 0.0502(9) 0.1026(12) 0.0070(7) 0.0069(13) 0.0162(10)
I402 0.1284(18) 0.0485(10) 0.183(2) -0.0272(11) 0.0341(15) -0.0160(10)
Zn33 0.113(3) 0.064(3) 0.212(7) 0.035(3) -0.087(4) -0.025(2)
Zn41 0.112(3) 0.0350(17) 0.107(2) -0.0057(14) 0.008(2) 0.0042(16)
N303 0.085(4) 0.061(4) 0.098(5) -0.014(4) -0.011(4) -0.004(3)
N310 0.086(4) 0.023(3) 0.156(7) 0.012(3) -0.024(4) -0.001(3)
N308 0.080(3) 0.031(3) 0.122(6) 0.001(3) -0.020(4) -0.011(2)
N309 0.085(4) 0.035(3) 0.133(6) -0.001(3) -0.024(4) -0.015(3)
N312 0.078(3) 0.051(4) 0.093(5) 0.013(3) -0.012(3) -0.004(3)
N302 0.084(4) 0.053(4) 0.109(6) -0.009(4) -0.031(4) -0.001(3)
N305 0.102(5) 0.051(4) 0.105(6) -0.007(4) -0.017(4) -0.013(3)
N304 0.098(4) 0.049(4) 0.084(4) -0.003(3) -0.029(4) -0.017(3)
N306 0.100(5) 0.067(5) 0.126(7) 0.018(5) -0.031(5) -0.015(4)
C309 0.079(4) 0.048(4) 0.078(5) -0.002(3) -0.007(4) -0.002(3)
C316 0.085(5) 0.047(4) 0.106(7) -0.004(4) -0.035(5) -0.002(3)
C326 0.066(3) 0.039(3) 0.109(6) 0.002(4) -0.010(4) -0.006(3)
C306 0.099(5) 0.043(4) 0.092(6) -0.002(4) -0.019(5) 0.002(4)
C313 0.082(5) 0.054(4) 0.103(6) -0.010(4) -0.026(5) -0.002(4)
N301 0.222(13) 0.042(4) 0.162(11) 0.008(5) 0.080(10) 0.021(6)
C325 0.084(4) 0.038(4) 0.113(6) -0.001(4) -0.005(4) -0.009(3)
C312 0.068(4) 0.068(5) 0.097(6) 0.003(4) -0.013(4) -0.007(3)
C327 0.110(6) 0.040(4) 0.127(8) 0.012(4) -0.007(6) 0.000(4)
C324 0.084(4) 0.045(4) 0.111(6) 0.000(4) -0.021(4) -0.013(3)
C308 0.079(4) 0.048(4) 0.099(6) -0.007(4) -0.021(5) -0.008(3)
C332 0.102(5) 0.052(4) 0.103(6) 0.000(4) -0.024(5) -0.002(4)
N307 0.109(5) 0.051(4) 0.168(8) 0.021(5) -0.066(6) -0.021(4)
C334 0.077(4) 0.030(3) 0.128(7) 0.006(4) -0.025(4) -0.008(3)
N311 0.159(9) 0.034(4) 0.209(13) 0.022(6) 0.051(9) 0.031(5)
C307 0.095(6) 0.051(4) 0.095(6) -0.010(4) -0.029(5) -0.007(4)
C317 0.099(6) 0.069(6) 0.116(8) -0.001(5) -0.037(6) -0.025(5)
C321 0.080(4) 0.044(4) 0.139(8) 0.007(4) -0.021(5) -0.014(3)
C303 0.099(6) 0.048(5) 0.127(8) -0.001(5) -0.009(6) 0.011(4)
C311 0.128(8) 0.075(6) 0.125(9) -0.040(6) 0.037(7) -0.047(6)
C319 0.108(6) 0.051(5) 0.140(9) 0.026(5) -0.060(6) -0.021(4)
C310 0.119(7) 0.080(7) 0.119(8) -0.025(6) 0.020(6) -0.037(6)
C333 0.101(5) 0.033(4) 0.153(9) 0.002(4) -0.055(6) 0.011(3)
C322 0.104(6) 0.048(4) 0.170(10) 0.015(5) -0.073(7) -0.009(4)
C336 0.107(6) 0.050(5) 0.147(9) -0.005(5) -0.067(6) 0.004(4)
C318 0.094(5) 0.064(5) 0.128(8) 0.014(5) -0.029(6) -0.013(4)
C320 0.097(5) 0.057(5) 0.145(9) 0.006(5) -0.055(6) -0.023(4)
C323 0.117(7) 0.060(5) 0.187(12) -0.001(6) -0.087(8) 0.001(5)
C305 0.181(14) 0.078(8) 0.195(18) -0.012(9) 0.069(14) -0.006(9)
C328 0.118(7) 0.038(5) 0.238(17) -0.023(7) -0.035(9) -0.008(5)
C329 0.148(10) 0.052(6) 0.204(16) -0.017(8) 0.012(11) -0.029(7)
C301 0.161(11) 0.094(9) 0.160(13) -0.036(9) 0.068(11) -0.009(8)
C330 0.213(15) 0.032(5) 0.201(16) -0.019(7) -0.059(12) 0.007(6)
C304 0.151(11) 0.112(10) 0.129(10) -0.039(9) 0.031(9) -0.012(8)
C331 0.172(11) 0.068(7) 0.127(10) -0.009(6) -0.015(8) 0.028(7)
C335 0.124(7) 0.052(5) 0.181(12) 0.003(6) -0.083(8) 0.003(5)
C302 0.239(19) 0.055(6) 0.149(13) -0.021(7) 0.047(13) -0.016(9)
C315 0.128(9) 0.144(13) 0.173(13) -0.085(11) 0.016(9) -0.073(9)
I302 0.227(4) 0.0693(17) 0.447(9) -0.099(3) 0.191(5) -0.068(2)
Zn31 0.224(9) 0.0329(16) 0.246(9) 0.008(4) 0.096(6) 0.011(4)
I301 0.398(8) 0.125(3) 0.279(5) 0.104(3) 0.184(5) 0.143(4)
C314 0.139(10) 0.126(12) 0.153(13) -0.014(9) -0.028(9) -0.082(10)
Zn32 0.0716(14) 0.0441(15) 0.0698(13) -0.0030(9) -0.0145(11) 0.0028(9)
I303 0.0869(6) 0.0866(11) 0.0794(9) 0.0011(6) -0.0019(7) 0.0231(6)
I304 0.0990(6) 0.0458(6) 0.1114(9) 0.0061(6) -0.0017(7) -0.0049(4)
I405 0.207(5) 0.0536(15) 0.358(11) -0.001(3) -0.121(5) 0.0168(18)
Zn43 0.092(3) 0.055(3) 0.179(5) 0.037(3) -0.067(3) -0.024(2)
I406 0.110(3) 0.248(9) 0.232(6) 0.138(6) -0.042(3) -0.030(4)

loop_
_atom_type_symbol
_atom_type_description
_atom_type_scat_dispersion_real
_atom_type_scat_dispersion_imag
_atom_type_scat_source
C C 0.0181 0.0091 'International Tables Vol C Tables 4.2.6.8 and 6.1.1.4'
H H 0.0000 0.0000 'International Tables Vol C Tables 4.2.6.8 and 6.1.1.4'
I I -0.3257 6.8362 'International Tables Vol C Tables 4.2.6.8 and 6.1.1.4'
N N 0.0311 0.0180 'International Tables Vol C Tables 4.2.6.8 and 6.1.1.4'
Zn Zn -1.5491 0.6778 'International Tables Vol C Tables 4.2.6.8 and 6.1.1.4'

loop_
_exptl_crystal_face_index_h
_exptl_crystal_face_index_k
_exptl_crystal_face_index_l
_exptl_crystal_face_perp_dist
-1 0 0 0.0369
1 0 0 0.0697
0 -1 0 0.0600
0 1 0 0.1006
2 -1 0 0.0681
2 1 0 0.0992
0 0 1 0.0447
0 0 -1 0.0134
1 0 -1 0.0506
-1 0 1 0.0300
1 0 1 0.0578
-1 0 -1 0.0229
-1 1 1 0.0860
2 1 1 0.0905
1 2 -2 0.0895
-1 -1 1 0.0561
2 -1 1 0.0665

loop_
_geom_angle_atom_site_label_1
_geom_angle_atom_site_label_2
_geom_angle_atom_site_label_3
_geom_angle
_geom_angle_site_symmetry_1
_geom_angle_site_symmetry_3
_geom_angle_publ_flag
I403 Zn42 I404 129.1(6) . . ?
N312 Zn42 I404 103.7(6) 8_455 . ?
N312 Zn42 I403 109.7(7) 8_455 . ?
N312 Zn42 N305 101.4(6) 8_455 . ?
N305 Zn42 I404 104.6(6) . . ?
N305 Zn42 I403 105.1(6) . . ?
I306 Zn33 I305 128.1(4) . . ?
N306 Zn33 I305 101.1(5) . . ?
N306 Zn33 I306 113.1(5) . . ?
N306 Zn33 N307 99.7(5) . . ?
N307 Zn33 I305 101.4(4) . . ?
N307 Zn33 I306 109.5(6) . . ?
I402 Zn41 I401 121.9(3) . . ?
N301 Zn41 I401 113.9(5) . . ?
N301 Zn41 I402 100.3(5) . . ?
N301 Zn41 N311 99.0(5) . 3_455 ?
N311 Zn41 I401 110.6(5) 3_455 . ?
N311 Zn41 I402 108.4(5) 3_455 . ?
C307 N303 C306 113.7(8) . . ?
C326 N310 C325 115.0(6) . . ?
C326 N308 C324 115.0(7) . . ?
C325 N309 C324 115.2(7) . . ?
Zn42 N312 Zn32 2.0(4) 8_556 8_556 ?
Zn42 N312 Zn52 12(3) 8_556 8_556 ?
C332 N312 Zn42 122.9(7) . 8_556 ?
C332 N312 Zn32 121.4(6) . 8_556 ?
C332 N312 Zn52 129(3) . 8_556 ?
C336 N312 Zn42 119.0(6) . 8_556 ?
C336 N312 C332 117.9(7) . . ?
C336 N312 Zn32 120.7(5) . 8_556 ?
C336 N312 Zn52 111(3) . 8_556 ?
C308 N302 C306 116.7(8) . . ?
C312 N305 Zn42 119.8(9) . . ?
C312 N305 Zn32 121.7(8) . . ?
C312 N305 Zn52 108(3) . . ?
C311 N305 Zn42 121.2(7) . . ?
C311 N305 C312 118.4(8) . . ?
C311 N305 Zn32 119.8(6) . . ?
C311 N305 Zn52 133(3) . . ?
C307 N304 C308 114.2(10) . . ?
C318 N306 Zn33 115.4(10) . . ?
C318 N306 Zn43 128.2(11) . . ?
C314 N306 Zn33 125.3(8) . . ?
C314 N306 C318 118.6(10) . . ?
C314 N306 Zn43 113.1(8) . . ?
C313 C309 C307 123.6(8) . . ?
C313 C309 C310 121.5(8) . . ?
C310 C309 C307 114.9(10) . . ?
C317 C316 C308 123.5(8) . . ?
C317 C316 C315 117.1(10) . . ?
C315 C316 C308 119.4(12) . . ?
N310 C326 N308 125.0(7) . . ?
N310 C326 C334 116.3(7) . . ?
N308 C326 C334 118.6(7) . . ?
N303 C306 N302 124.2(11) . . ?
N303 C306 C303 115.6(9) . . ?
N302 C306 C303 120.2(8) . . ?
C309 C313 H313 120.8 . . ?
C309 C313 C312 118.4(9) . . ?
C312 C313 H313 120.8 . . ?
C305 N301 Zn41 114.2(13) . . ?
C305 N301 C301 118.2(15) . . ?
C305 N301 Zn31 128.8(12) . . ?
C305 N301 Zn51 141(2) . . ?
C301 N301 Zn41 126.3(12) . . ?
C301 N301 Zn31 113.0(12) . . ?
C301 N301 Zn51 97(2) . . ?
N310 C325 C327 114.9(7) . . ?
N309 C325 N310 125.4(7) . . ?
N309 C325 C327 119.6(7) . . ?
N305 C312 H312 119.1 . . ?
C313 C312 N305 121.9(10) . . ?
C313 C312 H312 119.1 . . ?
C328 C327 C325 121.3(9) . . ?
C328 C327 C331 117.6(10) . . ?
C331 C327 C325 121.0(9) . . ?
N308 C324 C321 115.5(7) . . ?
N309 C324 N308 124.3(7) . . ?
N309 C324 C321 120.2(7) . . ?
N302 C308 N304 124.1(8) . . ?
N302 C308 C316 119.0(8) . . ?
N304 C308 C316 116.9(10) . . ?
N312 C332 H332 118.3 . . ?
N312 C332 C333 123.3(8) . . ?
C333 C332 H332 118.3 . . ?
C319 N307 Zn33 114.0(7) . . ?
C319 N307 Zn43 124.4(6) . . ?
C323 N307 Zn33 126.0(7) . . ?
C323 N307 C319 119.0(8) . . ?
C323 N307 Zn43 116.6(7) . . ?
C333 C334 C326 121.6(7) . . ?
C335 C334 C326 120.8(7) . . ?
C335 C334 C333 117.5(8) . . ?
Zn41 N311 Zn51 37.4(13) 3_545 3_545 ?
C329 N311 Zn41 127.0(11) . 3_545 ?
C329 N311 Zn31 109.3(10) . 3_545 ?
C329 N311 Zn51 89.6(16) . 3_545 ?
C330 N311 Zn41 111.3(10) . 3_545 ?
C330 N311 C329 121.5(10) . . ?
C330 N311 Zn31 129.1(11) . 3_545 ?
C330 N311 Zn51 148.4(16) . 3_545 ?
N303 C307 N304 127.1(8) . . ?
N303 C307 C309 118.5(8) . . ?
N304 C307 C309 114.5(11) . . ?
C316 C317 H317 118.6 . . ?
C316 C317 C318 122.7(10) . . ?
C318 C317 H317 118.6 . . ?
C322 C321 C324 123.6(8) . . ?
C322 C321 C320 115.5(8) . . ?
C320 C321 C324 120.8(8) . . ?
C304 C303 C306 119.9(11) . . ?
C302 C303 C306 122.5(11) . . ?
C302 C303 C304 117.4(14) . . ?
N305 C311 H311 118.6 . . ?
N305 C311 C310 122.8(10) . . ?
C310 C311 H311 118.6 . . ?
N307 C319 H319 118.9 . . ?
N307 C319 C320 122.2(9) . . ?
C320 C319 H319 118.9 . . ?
C309 C310 C311 116.5(11) . . ?
C309 C310 H310 121.7 . . ?
C311 C310 H310 121.7 . . ?
C332 C333 C334 118.9(7) . . ?
C332 C333 H333 120.5 . . ?
C334 C333 H333 120.5 . . ?
C321 C322 H322 120.0 . . ?
C321 C322 C323 120.0(9) . . ?
C323 C322 H322 120.0 . . ?
N312 C336 H336 118.4 . . ?
N312 C336 C335 123.2(7) . . ?
C335 C336 H336 118.4 . . ?
N306 C318 C317 119.6(13) . . ?
N306 C318 H318 120.2 . . ?
C317 C318 H318 120.2 . . ?
C321 C320 H320 120.1 . . ?
C319 C320 C321 119.7(9) . . ?
C319 C320 H320 120.1 . . ?
N307 C323 C322 123.4(10) . . ?
N307 C323 H323 118.3 . . ?
C322 C323 H323 118.3 . . ?
N301 C305 H305 117.2 . . ?
N301 C305 C304 125.7(17) . . ?
C304 C305 H305 117.2 . . ?
C327 C328 H328 121.5 . . ?
C327 C328 C329 117.0(12) . . ?
C329 C328 H328 121.5 . . ?
N311 C329 C328 120.9(13) . . ?
N311 C329 H329 119.5 . . ?
C328 C329 H329 119.5 . . ?
N301 C301 H301 119.5 . . ?
N301 C301 C302 121.1(15) . . ?
C302 C301 H301 119.5 . . ?
N311 C330 H330 117.9 . . ?
N311 C330 C331 124.2(14) . . ?
C331 C330 H330 117.9 . . ?
C303 C304 H304 121.8 . . ?
C305 C304 C303 116.4(15) . . ?
C305 C304 H304 121.8 . . ?
C327 C331 C330 118.2(12) . . ?
C327 C331 H331 120.9 . . ?
C330 C331 H331 120.9 . . ?
C334 C335 C336 118.6(9) . . ?
C334 C335 H335 120.7 . . ?
C336 C335 H335 120.7 . . ?
C303 C302 C301 120.9(14) . . ?
C303 C302 H302 119.5 . . ?
C301 C302 H302 119.5 . . ?
C316 C315 H315 121.7 . . ?
C316 C315 C314 116.6(16) . . ?
C314 C315 H315 121.7 . . ?
N301 Zn31 N311 99.5(5) . 3_455 ?
N301 Zn31 I302 113.1(6) . . ?
N301 Zn31 I301 102.4(5) . . ?
N311 Zn31 I302 116.9(5) 3_455 . ?
N311 Zn31 I301 99.2(5) 3_455 . ?
I302 Zn31 I301 122.2(3) . . ?
N301 Zn51 N311 92(2) . 3_455 ?
N301 Zn51 I502 128(3) . . ?
N301 Zn51 I501 97(2) . . ?
N311 Zn51 I502 128(3) 3_455 . ?
N311 Zn51 I501 88.1(19) 3_455 . ?
I502 Zn51 I501 114(3) . . ?
N306 C314 C315 125.0(12) . . ?
N306 C314 H314 117.5 . . ?
C315 C314 H314 117.5 . . ?
N312 Zn32 I303 102.6(3) 8_455 . ?
N312 Zn32 I304 110.0(2) 8_455 . ?
N305 Zn32 N312 96.8(3) . 8_455 ?
N305 Zn32 I303 108.9(3) . . ?
N305 Zn32 I304 106.8(3) . . ?
I303 Zn32 I304 127.57(14) . . ?
N312 Zn52 N305 99(5) 8_455 . ?
N312 Zn52 I504 90(4) 8_455 . ?
N312 Zn52 I503 113(5) 8_455 . ?
N305 Zn52 I504 114(5) . . ?
N305 Zn52 I503 132(5) . . ?
I504 Zn52 I503 101(4) . . ?
N306 Zn43 N307 100.6(5) . . ?
N306 Zn43 I405 107.9(6) . . ?
N306 Zn43 I406 103.1(6) . . ?
N307 Zn43 I405 110.6(6) . . ?
N307 Zn43 I406 102.6(6) . . ?
I406 Zn43 I405 128.6(5) . . ?

loop_
_geom_bond_atom_site_label_1
_geom_bond_atom_site_label_2
_geom_bond_distance
_geom_bond_site_symmetry_2
_geom_bond_publ_flag
I404 Zn42 2.550(14) . ?
I403 Zn42 2.532(14) . ?
I305 Zn33 2.598(9) . ?
Zn42 N312 1.978(14) 8_455 ?
Zn42 N305 2.065(13) . ?
I306 Zn33 2.481(10) . ?
I401 Zn41 2.524(5) . ?
I402 Zn41 2.522(6) . ?
Zn33 N306 2.084(13) . ?
Zn33 N307 2.106(11) . ?
Zn41 N301 2.062(14) . ?
Zn41 N311 2.148(10) 3_455 ?
N303 C306 1.346(12) . ?
N303 C307 1.306(14) . ?
N310 C326 1.319(10) . ?
N310 C325 1.342(12) . ?
N308 C326 1.332(10) . ?
N308 C324 1.349(11) . ?
N309 C325 1.316(11) . ?
N309 C324 1.331(11) . ?
N312 C332 1.317(11) . ?
N312 C336 1.304(12) . ?
N312 Zn32 2.107(7) 8_556 ?
N312 Zn52 2.06(11) 8_556 ?
N302 C306 1.356(13) . ?
N302 C308 1.279(14) . ?
N305 C312 1.389(13) . ?
N305 C311 1.285(15) . ?
N305 Zn32 2.076(8) . ?
N305 Zn52 2.06(11) . ?
N304 C308 1.368(12) . ?
N304 C307 1.330(14) . ?
N306 C318 1.343(15) . ?
N306 C314 1.30(2) . ?
N306 Zn43 2.058(12) . ?
C309 C313 1.354(14) . ?
C309 C307 1.521(12) . ?
C309 C310 1.378(14) . ?
C316 C308 1.474(14) . ?
C316 C317 1.364(17) . ?
C316 C315 1.394(14) . ?
C326 C334 1.490(11) . ?
C306 C303 1.455(16) . ?
C313 H313 0.9500 . ?
C313 C312 1.372(13) . ?
N301 C305 1.31(2) . ?
N301 C301 1.314(19) . ?
N301 Zn31 2.066(14) . ?
N301 Zn51 2.11(6) . ?
C325 C327 1.494(11) . ?
C312 H312 0.9500 . ?
C327 C328 1.374(16) . ?
C327 C331 1.382(16) . ?
C324 C321 1.435(12) . ?
C332 H332 0.9500 . ?
C332 C333 1.360(12) . ?
N307 C319 1.317(13) . ?
N307 C323 1.291(13) . ?
N307 Zn43 2.104(11) . ?
C334 C333 1.398(11) . ?
C334 C335 1.357(12) . ?
N311 C329 1.27(2) . ?
N311 C330 1.233(19) . ?
N311 Zn31 2.128(10) 3_545 ?
N311 Zn51 2.34(7) 3_545 ?
C317 H317 0.9500 . ?
C317 C318 1.385(15) . ?
C321 C322 1.371(13) . ?
C321 C320 1.418(13) . ?
C303 C304 1.423(17) . ?
C303 C302 1.35(2) . ?
C311 H311 0.9500 . ?
C311 C310 1.432(15) . ?
C319 H319 0.9500 . ?
C319 C320 1.381(12) . ?
C310 H310 0.9500 . ?
C333 H333 0.9500 . ?
C322 H322 0.9500 . ?
C322 C323 1.390(12) . ?
C336 H336 0.9500 . ?
C336 C335 1.396(13) . ?
C318 H318 0.9500 . ?
C320 H320 0.9500 . ?
C323 H323 0.9500 . ?
C305 H305 0.9500 . ?
C305 C304 1.37(2) . ?
C328 H328 0.9500 . ?
C328 C329 1.455(17) . ?
C329 H329 0.9500 . ?
C301 H301 0.9500 . ?
C301 C302 1.40(2) . ?
C330 H330 0.9500 . ?
C330 C331 1.384(16) . ?
C304 H304 0.9500 . ?
C331 H331 0.9500 . ?
C335 H335 0.9500 . ?
C302 H302 0.9500 . ?
C315 H315 0.9500 . ?
C315 C314 1.41(2) . ?
I302 Zn31 2.490(8) . ?
Zn31 I301 2.542(9) . ?
I502 Zn51 2.41(6) . ?
I501 Zn51 2.69(6) . ?
C314 H314 0.9500 . ?
Zn32 I303 2.524(3) . ?
Zn32 I304 2.532(3) . ?
I504 Zn52 2.47(11) . ?
I503 Zn52 2.50(12) . ?
I405 Zn43 2.601(11) . ?
Zn43 I406 2.478(11) . ?

loop_
_geom_torsion_atom_site_label_1
_geom_torsion_atom_site_label_2
_geom_torsion_atom_site_label_3
_geom_torsion_atom_site_label_4
_geom_torsion
_geom_torsion_site_symmetry_1
_geom_torsion_site_symmetry_2
_geom_torsion_site_symmetry_3
_geom_torsion_site_symmetry_4
_geom_torsion_publ_flag
Zn42 N312 C332 C333 170.0(11) 8_556 . . . ?
Zn42 N312 C336 C335 -170.4(13) 8_556 . . . ?
Zn42 N305 C312 C313 165.2(7) . . . . ?
Zn42 N305 C311 C310 -161.9(11) . . . . ?
Zn33 N306 C318 C317 173.2(8) . . . . ?
Zn33 N306 C314 C315 -176.3(15) . . . . ?
Zn33 N307 C319 C320 173.1(11) . . . . ?
Zn33 N307 C323 C322 -171.1(13) . . . . ?
Zn41 N301 C305 C304 167.9(16) . . . . ?
Zn41 N301 C301 C302 -169.9(13) . . . . ?
Zn41 N311 C329 C328 178.0(12) 3_545 . . . ?
Zn41 N311 C330 C331 -177.3(18) 3_545 . . . ?
N303 C306 C303 C304 168.8(11) . . . . ?
N303 C306 C303 C302 -15.9(15) . . . . ?
N310 C326 C334 C333 -177.7(11) . . . . ?
N310 C326 C334 C335 -1.8(17) . . . . ?
N310 C325 C327 C328 174.4(14) . . . . ?
N310 C325 C327 C331 -1.1(18) . . . . ?
N308 C326 C334 C333 -1.6(16) . . . . ?
N308 C326 C334 C335 174.3(12) . . . . ?
N308 C324 C321 C322 3.1(18) . . . . ?
N308 C324 C321 C320 -179.6(11) . . . . ?
N309 C325 C327 C328 -2.2(19) . . . . ?
N309 C325 C327 C331 -177.6(13) . . . . ?
N309 C324 C321 C322 -175.7(13) . . . . ?
N309 C324 C321 C320 1.6(18) . . . . ?
N312 C332 C333 C334 -1(2) . . . . ?
N312 C336 C335 C334 1(2) . . . . ?
N302 C306 C303 C304 -13.5(15) . . . . ?
N302 C306 C303 C302 161.8(11) . . . . ?
N305 C311 C310 C309 -6(2) . . . . ?
C309 C313 C312 N305 -0.4(12) . . . . ?
C316 C317 C318 N306 0.1(15) . . . . ?
C316 C315 C314 N306 8(3) . . . . ?
C326 N310 C325 N309 2.4(16) . . . . ?
C326 N310 C325 C327 -173.9(10) . . . . ?
C326 N308 C324 N309 2.8(15) . . . . ?
C326 N308 C324 C321 -176.0(10) . . . . ?
C326 C334 C333 C332 -177.2(11) . . . . ?
C326 C334 C335 C336 177.0(13) . . . . ?
C306 N303 C307 N304 -3.5(12) . . . . ?
C306 N303 C307 C309 175.6(7) . . . . ?
C306 N302 C308 N304 0.6(12) . . . . ?
C306 N302 C308 C316 -176.1(7) . . . . ?
C306 C303 C304 C305 177.5(13) . . . . ?
C306 C303 C302 C301 179.1(13) . . . . ?
C313 C309 C307 N303 -178.9(8) . . . . ?
C313 C309 C307 N304 0.3(11) . . . . ?
C313 C309 C310 C311 -0.3(16) . . . . ?
N301 C305 C304 C303 0(3) . . . . ?
N301 C301 C302 C303 7(3) . . . . ?
C325 N310 C326 N308 1.2(16) . . . . ?
C325 N310 C326 C334 177.0(9) . . . . ?
C325 N309 C324 N308 0.2(16) . . . . ?
C325 N309 C324 C321 178.9(10) . . . . ?
C325 C327 C328 C329 178.6(14) . . . . ?
C325 C327 C331 C330 -178.7(16) . . . . ?
C312 N305 C311 C310 8.7(18) . . . . ?
C327 C328 C329 N311 6(3) . . . . ?
C324 N308 C326 N310 -3.5(15) . . . . ?
C324 N308 C326 C334 -179.3(9) . . . . ?
C324 N309 C325 N310 -3.0(16) . . . . ?
C324 N309 C325 C327 173.2(10) . . . . ?
C324 C321 C322 C323 179.6(14) . . . . ?
C324 C321 C320 C319 -179.0(12) . . . . ?
C308 N302 C306 N303 -0.8(12) . . . . ?
C308 N302 C306 C303 -178.3(8) . . . . ?
C308 N304 C307 N303 3.3(12) . . . . ?
C308 N304 C307 C309 -175.8(6) . . . . ?
C308 C316 C317 C318 -178.9(9) . . . . ?
C308 C316 C315 C314 175.4(14) . . . . ?
C332 N312 C336 C335 5(2) . . . . ?
N307 C319 C320 C321 -1(2) . . . . ?
N311 C330 C331 C327 -6(3) . . . . ?
C307 N303 C306 N302 2.1(12) . . . . ?
C307 N303 C306 C303 179.7(7) . . . . ?
C307 N304 C308 N302 -1.7(11) . . . . ?
C307 N304 C308 C316 175.1(7) . . . . ?
C307 C309 C313 C312 -176.0(7) . . . . ?
C307 C309 C310 C311 178.9(10) . . . . ?
C317 C316 C308 N302 -158.3(9) . . . . ?
C317 C316 C308 N304 24.8(12) . . . . ?
C317 C316 C315 C314 -5(2) . . . . ?
C321 C322 C323 N307 0(3) . . . . ?
C311 N305 C312 C313 -5.5(14) . . . . ?
C319 N307 C323 C322 -3(3) . . . . ?
C310 C309 C313 C312 3.2(13) . . . . ?
C310 C309 C307 N303 1.9(12) . . . . ?
C310 C309 C307 N304 -178.9(8) . . . . ?
C333 C334 C335 C336 -7(2) . . . . ?
C322 C321 C320 C319 -1.6(19) . . . . ?
C336 N312 C332 C333 -4.9(18) . . . . ?
C318 N306 C314 C315 -6(3) . . . . ?
C320 C321 C322 C323 2(2) . . . . ?
C323 N307 C319 C320 3(2) . . . . ?
C305 N301 C301 C302 -4(3) . . . . ?
C328 C327 C331 C330 6(3) . . . . ?
C329 N311 C330 C331 7(3) . . . . ?
C301 N301 C305 C304 1(3) . . . . ?
C330 N311 C329 C328 -7(3) . . . . ?
C304 C303 C302 C301 -6(2) . . . . ?
C331 C327 C328 C329 -6(2) . . . . ?
C335 C334 C333 C332 6.8(19) . . . . ?
C302 C303 C304 C305 2(2) . . . . ?
C315 C316 C308 N302 21.2(14) . . . . ?
C315 C316 C308 N304 -155.7(12) . . . . ?
C315 C316 C317 C318 1.5(16) . . . . ?
Zn31 N301 C305 C304 -178.8(14) . . . . ?
Zn31 N301 C301 C302 175.2(14) . . . . ?
Zn31 N311 C329 C328 175.3(14) 3_545 . . . ?
Zn31 N311 C330 C331 -175.8(15) 3_545 . . . ?
Zn51 N301 C305 C304 -153(3) . . . . ?
Zn51 N301 C301 C302 159(2) . . . . ?
Zn51 N311 C329 C328 179(2) 3_545 . . . ?
Zn51 N311 C330 C331 175(3) 3_545 . . . ?
C314 N306 C318 C317 2.0(17) . . . . ?
Zn32 N312 C332 C333 171.4(10) 8_556 . . . ?
Zn32 N312 C336 C335 -171.7(12) 8_556 . . . ?
Zn32 N305 C312 C313 169.4(6) . . . . ?
Zn32 N305 C311 C310 -166.4(10) . . . . ?
Zn52 N312 C332 C333 157(4) 8_556 . . . ?
Zn52 N312 C336 C335 -160(3) 8_556 . . . ?
Zn52 N305 C312 C313 166(3) . . . . ?
Zn52 N305 C311 C310 -161(5) . . . . ?
Zn43 N306 C318 C317 179.3(8) . . . . ?
Zn43 N306 C314 C315 176.1(16) . . . . ?
Zn43 N307 C319 C320 -176.8(11) . . . . ?
Zn43 N307 C323 C322 177.4(14) . . . . ?

loop_
_exptl_oxdiff_crystal_face_indexfrac_h
_exptl_oxdiff_crystal_face_indexfrac_k
_exptl_oxdiff_crystal_face_indexfrac_l
_exptl_oxdiff_crystal_face_x
_exptl_oxdiff_crystal_face_y
_exptl_oxdiff_crystal_face_z
-1.0000 -0.0000 0.0000 -0.0016 -0.0084 0.0448
1.0000 0.0000 -0.0000 0.0016 0.0084 -0.0448
0.0000 -1.0000 0.0000 0.0165 0.0990 0.0192
-0.0000 1.0000 -0.0000 -0.0165 -0.0990 -0.0192
2.0001 -1.0000 -0.0000 0.0196 0.1158 -0.0704
2.0000 1.0000 -0.0001 -0.0134 -0.0822 -0.1087
-0.0000 -0.0000 1.0000 -0.0502 0.0103 -0.0097
0.0000 0.0000 -1.0000 0.0502 -0.0103 0.0097
1.0001 0.0000 -1.0000 0.0517 -0.0018 -0.0351
-1.0001 -0.0000 1.0000 -0.0517 0.0018 0.0351
1.0000 0.0000 1.0000 -0.0486 0.0187 -0.0545
-1.0000 -0.0000 -1.0000 0.0486 -0.0187 0.0545
-1.0001 1.0000 1.0000 -0.0682 -0.0971 0.0159
2.0000 1.0000 0.9999 -0.0636 -0.0719 -0.1184
1.0001 2.0000 -2.0000 0.0690 -0.2101 -0.0637
-1.0000 -1.0000 1.0000 -0.0353 0.1008 0.0542
2.0000 -1.0000 0.9999 -0.0306 0.1260 -0.0801

loop_
_smtbx_masks_void_nr
_smtbx_masks_void_average_x
_smtbx_masks_void_average_y
_smtbx_masks_void_average_z
_smtbx_masks_void_volume
_smtbx_masks_void_count_electrons
_smtbx_masks_void_content
1 -0.263 -0.336 -0.013 3551.3 998.6 ?
2 -0.916 -0.166 -0.166 3551.3 998.6 ?
